data_4311376
loop_
_publ_author_name
'Cora E. MacBeth'
'J. Christopher Thomas'
'Theodore A. Betley'
'Jonas C. Peters'

_publ_section_title
;
 The Coordination Chemistry of "[BP3]NiX" Platforms: Targeting Low-Valent
 Nickel Sources as Promising Candidates to L3NiE and L3Ni\\tbE Linkages
;
_journal_name_full 'Inorganic Chemistry'
_journal_page_first 4645
_journal_page_last 4662
_journal_paper_doi 10.1021/ic049936p
_journal_volume 43
_journal_year 2004
_chemical_formula_sum 'C55 H54 B Ni P3 S'
_chemical_formula_weight 909.47
_chemical_name_systematic
; 
 ? 
;
_space_group_IT_number 88
_symmetry_cell_setting tetragonal
_symmetry_space_group_name_Hall '-I 4ad'
_symmetry_space_group_name_H-M 'I 41/a :2'
_atom_sites_solution_hydrogens geom
_atom_sites_solution_primary direct
_atom_sites_solution_secondary difmap
_audit_creation_method SHELXL-97
_cell_angle_alpha 90.00
_cell_angle_beta 90.00
_cell_angle_gamma 90.00
_cell_formula_units_Z 16
_cell_length_a 38.222(2)
_cell_length_b 38.222(2)
_cell_length_c 12.5712(9)
_cell_measurement_reflns_used 7521
_cell_measurement_temperature 100(2)
_cell_measurement_theta_max 28.38
_cell_measurement_theta_min 2.13
_cell_volume 18365.5(19)
_computing_cell_refinement 'Bruker SMART'
_computing_data_collection 'Bruker SMART'
_computing_data_reduction 'Bruker SAINT'
_computing_molecular_graphics 'Bruker SHELXTL'
_computing_publication_material 'Bruker SHELXTL'
_computing_structure_refinement 'SHELXL-97 (Sheldrick, 1997)'
_computing_structure_solution 'SHELXS-97 (Sheldrick, 1990)'
_diffrn_ambient_temperature 100(2)
_diffrn_measured_fraction_theta_full 0.937
_diffrn_measured_fraction_theta_max 0.937
_diffrn_measurement_device_type 'CCD area detector'
_diffrn_measurement_method 'phi and omega scans'
_diffrn_radiation_monochromator graphite
_diffrn_radiation_source 'fine-focus sealed tube'
_diffrn_radiation_type MoK\a
_diffrn_radiation_wavelength 0.71073
_diffrn_reflns_av_R_equivalents 0.1080
_diffrn_reflns_av_sigmaI/netI 0.0994
_diffrn_reflns_limit_h_max 51
_diffrn_reflns_limit_h_min -51
_diffrn_reflns_limit_k_max 49
_diffrn_reflns_limit_k_min -49
_diffrn_reflns_limit_l_max 16
_diffrn_reflns_limit_l_min -16
_diffrn_reflns_number 83862
_diffrn_reflns_theta_full 28.67
_diffrn_reflns_theta_max 28.67
_diffrn_reflns_theta_min 1.51
_exptl_absorpt_coefficient_mu 0.610
_exptl_absorpt_correction_type none
_exptl_crystal_colour black-purple
_exptl_crystal_density_diffrn 1.316
_exptl_crystal_density_meas 0
_exptl_crystal_density_method 'not measured'
_exptl_crystal_description prism
_exptl_crystal_F_000 7648
_refine_diff_density_max 1.018
_refine_diff_density_min -0.858
_refine_diff_density_rms 0.077
_refine_ls_extinction_method none
_refine_ls_goodness_of_fit_ref 1.388
_refine_ls_hydrogen_treatment mixed
_refine_ls_matrix_type full
_refine_ls_number_parameters 553
_refine_ls_number_reflns 11088
_refine_ls_number_restraints 0
_refine_ls_restrained_S_all 1.388
_refine_ls_R_factor_all 0.1198
_refine_ls_R_factor_gt 0.0523
_refine_ls_shift/su_max 0.001
_refine_ls_shift/su_mean 0.000
_refine_ls_structure_factor_coef Fsqd
_refine_ls_weighting_details 'calc w=1/[\s^2^(Fo^2^)+(0.0000P)^2^+0.0000P] where P=(Fo^2^+2Fc^2^)/3'
_refine_ls_weighting_scheme calc
_refine_ls_wR_factor_gt 0.0648
_refine_ls_wR_factor_ref 0.0706
_reflns_number_gt 6258
_reflns_number_total 11088
_reflns_threshold_expression >2sigma(I)
_cod_data_source_file ic049936psi20040115_124736_05.cif
_cod_data_source_block bp3nisphtbu
_cod_depositor_comments
;
The following automatic conversions were performed:
'_symmetry_cell_setting' value 'Tetragonal' changed to 'tetragonal'
according to '/home/saulius/struct/CIF-dictionaries/cif_core.dic'
dictionary named 'cif_core.dic' version 2.4.1 from 2010-06-29.

Automatic conversion script
Id: cif_fix_enum 1527 2010-12-29 10:47:43Z saulius 
;
_cod_original_cell_volume 18366.0(19)
_cod_original_sg_symbol_H-M 'I 41/a'
_cod_database_code 4311376

loop_
_symmetry_equiv_pos_as_xyz
'x, y, z'
'-x+1/2, -y, z+1/2'
'-y+3/4, x+1/4, z+1/4'
'y+3/4, -x+3/4, z+3/4'
'x+1/2, y+1/2, z+1/2'
'-x+1, -y+1/2, z+1'
'-y+5/4, x+3/4, z+3/4'
'y+5/4, -x+5/4, z+5/4'
'-x, -y, -z'
'x-1/2, y, -z-1/2'
'y-3/4, -x-1/4, -z-1/4'
'-y-3/4, x-3/4, -z-3/4'
'-x+1/2, -y+1/2, -z+1/2'
'x, y+1/2, -z'
'y-1/4, -x+1/4, -z+1/4'
'-y-1/4, x-1/4, -z-1/4'

loop_
_atom_site_label
_atom_site_type_symbol
_atom_site_fract_x
_atom_site_fract_y
_atom_site_fract_z
_atom_site_U_iso_or_equiv
_atom_site_adp_type
_atom_site_occupancy
_atom_site_symmetry_multiplicity
_atom_site_calc_flag
_atom_site_refinement_flags
_atom_site_disorder_assembly
_atom_site_disorder_group
Ni Ni 0.395433(9) 0.083121(8) 0.12672(3) 0.02097(9) Uani 1 1 d . . .
P1 P 0.422900(19) 0.090575(18) 0.27783(5) 0.02253(18) Uani 1 1 d . . .
P2 P 0.440356(18) 0.053668(19) 0.06661(5) 0.02428(18) Uani 1 1 d . . .
P3 P 0.358325(18) 0.044935(18) 0.20189(5) 0.02158(17) Uani 1 1 d . . .
S S 0.365233(19) 0.10203(2) -0.00238(6) 0.0360(2) Uani 1 1 d . . .
B1 B 0.42733(8) 0.01631(8) 0.2737(2) 0.0213(7) Uani 1 1 d . . .
C2 C 0.45752(7) -0.01685(7) 0.4364(2) 0.0282(7) Uani 1 1 d . . .
H1 H 0.4638 0.0053 0.4651 0.034 Uiso 1 1 calc R . .
C3 C 0.46579(7) -0.04686(8) 0.4940(2) 0.0353(8) Uani 1 1 d . . .
H2 H 0.4774 -0.0448 0.5605 0.042 Uiso 1 1 calc R . .
C4 C 0.45733(7) -0.07898(8) 0.4558(2) 0.0371(8) Uani 1 1 d . . .
H3 H 0.4631 -0.0995 0.4945 0.045 Uiso 1 1 calc R . .
C5 C 0.44028(8) -0.08117(7) 0.3602(3) 0.0488(9) Uani 1 1 d . . .
H4 H 0.4338 -0.1034 0.3328 0.059 Uiso 1 1 calc R . .
C6 C 0.43234(8) -0.05125(7) 0.3031(2) 0.0403(8) Uani 1 1 d . . .
H5 H 0.4208 -0.0536 0.2366 0.048 Uiso 1 1 calc R . .
C1 C 0.44054(7) -0.01794(7) 0.33903(19) 0.0212(7) Uani 1 1 d . . .
C7 C 0.44607(7) 0.05256(6) 0.3204(2) 0.0238(7) Uani 1 1 d . . .
H7A H 0.4706 0.0538 0.2950 0.029 Uiso 1 1 calc R . .
H7B H 0.4465 0.0518 0.3991 0.029 Uiso 1 1 calc R . .
C8 C 0.43862(6) 0.01320(6) 0.14504(18) 0.0230(6) Uani 1 1 d . . .
H8A H 0.4219 -0.0028 0.1100 0.028 Uiso 1 1 calc R . .
H8B H 0.4620 0.0020 0.1414 0.028 Uiso 1 1 calc R . .
C9 C 0.38385(6) 0.01797(6) 0.29241(18) 0.0220(6) Uani 1 1 d . . .
H9A H 0.3795 0.0265 0.3657 0.026 Uiso 1 1 calc R . .
H9B H 0.3747 -0.0062 0.2883 0.026 Uiso 1 1 calc R . .
C30 C 0.40609(7) 0.00932(7) -0.2098(2) 0.0325(7) Uani 1 1 d . . .
H12 H 0.3859 -0.0034 -0.2313 0.039 Uiso 1 1 calc R . .
C31 C 0.43270(8) 0.01556(8) -0.2819(2) 0.0373(8) Uani 1 1 d . . .
H13 H 0.4307 0.0075 -0.3531 0.045 Uiso 1 1 calc R . .
C32 C 0.46195(8) 0.03351(8) -0.2500(2) 0.0365(8) Uani 1 1 d . . .
H14 H 0.4802 0.0379 -0.2994 0.044 Uiso 1 1 calc R . .
C33 C 0.46495(7) 0.04533(7) -0.1459(2) 0.0293(7) Uani 1 1 d . . .
H15 H 0.4854 0.0576 -0.1244 0.035 Uiso 1 1 calc R . .
C22 C 0.48430(7) 0.07203(7) 0.0722(2) 0.0233(7) Uani 1 1 d . . .
C23 C 0.51410(7) 0.05276(8) 0.0955(2) 0.0384(8) Uani 1 1 d . . .
H17 H 0.5119 0.0291 0.1181 0.046 Uiso 1 1 calc R . .
C24 C 0.54675(8) 0.06764(8) 0.0860(3) 0.0595(11) Uani 1 1 d . . .
H18 H 0.5670 0.0542 0.1020 0.071 Uiso 1 1 calc R . .
C25 C 0.55033(8) 0.10167(8) 0.0537(3) 0.0490(9) Uani 1 1 d . . .
H19 H 0.5730 0.1117 0.0473 0.059 Uiso 1 1 calc R . .
C26 C 0.52134(8) 0.12121(8) 0.0306(2) 0.0390(8) Uani 1 1 d . . .
H20 H 0.5238 0.1448 0.0081 0.047 Uiso 1 1 calc R . .
C27 C 0.48861(7) 0.10647(7) 0.0402(2) 0.0308(7) Uani 1 1 d . . .
H21 H 0.4685 0.1202 0.0247 0.037 Uiso 1 1 calc R . .
C28 C 0.43836(7) 0.03934(7) -0.0733(2) 0.0241(7) Uani 1 1 d . . .
C29 C 0.40869(7) 0.02149(7) -0.1066(2) 0.0294(7) Uani 1 1 d . . .
H23 H 0.3900 0.0176 -0.0581 0.035 Uiso 1 1 calc R . .
C10 C 0.45269(7) 0.12791(7) 0.27826(19) 0.0233(6) Uani 1 1 d . . .
C11 C 0.48606(7) 0.12574(7) 0.3210(2) 0.0313(7) Uani 1 1 d . . .
H25 H 0.4942 0.1040 0.3479 0.038 Uiso 1 1 calc R . .
C12 C 0.50774(8) 0.15483(8) 0.3252(2) 0.0383(8) Uani 1 1 d . . .
H26 H 0.5307 0.1529 0.3539 0.046 Uiso 1 1 calc R . .
C13 C 0.49577(8) 0.18651(8) 0.2875(2) 0.0391(8) Uani 1 1 d . . .
H27 H 0.5102 0.2067 0.2920 0.047 Uiso 1 1 calc R . .
C14 C 0.46316(8) 0.18891(8) 0.2436(2) 0.0417(8) Uani 1 1 d . . .
H28 H 0.4551 0.2107 0.2171 0.050 Uiso 1 1 calc R . .
C15 C 0.44187(7) 0.15981(7) 0.2375(2) 0.0310(7) Uani 1 1 d . . .
H29 H 0.4195 0.1617 0.2050 0.037 Uiso 1 1 calc R . .
C16 C 0.39173(6) 0.10283(7) 0.3815(2) 0.0221(6) Uani 1 1 d . . .
C21 C 0.36844(7) 0.12972(7) 0.3608(2) 0.0283(7) Uani 1 1 d . . .
H31 H 0.3697 0.1418 0.2949 0.034 Uiso 1 1 calc R . .
C20 C 0.34313(7) 0.13947(8) 0.4349(2) 0.0353(8) Uani 1 1 d . . .
H32 H 0.3277 0.1584 0.4202 0.042 Uiso 1 1 calc R . .
C19 C 0.34059(8) 0.12159(8) 0.5293(2) 0.0366(8) Uani 1 1 d . . .
H33 H 0.3232 0.1278 0.5798 0.044 Uiso 1 1 calc R . .
C18 C 0.36346(8) 0.09456(8) 0.5503(2) 0.0374(8) Uani 1 1 d . . .
H34 H 0.3616 0.0822 0.6155 0.045 Uiso 1 1 calc R . .
C17 C 0.38919(7) 0.08509(7) 0.4780(2) 0.0289(7) Uani 1 1 d . . .
H35 H 0.4050 0.0666 0.4942 0.035 Uiso 1 1 calc R . .
C40 C 0.31836(6) 0.05827(7) 0.26855(19) 0.0222(6) Uani 1 1 d . . .
C45 C 0.30262(7) 0.09042(7) 0.2434(2) 0.0261(7) Uani 1 1 d . . .
H37 H 0.3130 0.1053 0.1917 0.031 Uiso 1 1 calc R . .
C44 C 0.27209(7) 0.10053(8) 0.2932(2) 0.0316(7) Uani 1 1 d . . .
H38 H 0.2616 0.1224 0.2761 0.038 Uiso 1 1 calc R . .
C43 C 0.25677(7) 0.07906(8) 0.3677(2) 0.0350(8) Uani 1 1 d . . .
H39 H 0.2358 0.0862 0.4019 0.042 Uiso 1 1 calc R . .
C42 C 0.27155(7) 0.04741(8) 0.3932(2) 0.0342(8) Uani 1 1 d . . .
H40 H 0.2607 0.0326 0.4441 0.041 Uiso 1 1 calc R . .
C41 C 0.30241(7) 0.03708(7) 0.3445(2) 0.0283(7) Uani 1 1 d . . .
H41 H 0.3128 0.0153 0.3631 0.034 Uiso 1 1 calc R . .
C34 C 0.34087(6) 0.01489(7) 0.10150(19) 0.0209(6) Uani 1 1 d . . .
C39 C 0.31815(7) 0.02787(7) 0.0244(2) 0.0276(7) Uani 1 1 d . . .
H43 H 0.3103 0.0514 0.0288 0.033 Uiso 1 1 calc R . .
C38 C 0.30687(7) 0.00706(7) -0.0582(2) 0.0297(7) Uani 1 1 d . . .
H44 H 0.2915 0.0164 -0.1103 0.036 Uiso 1 1 calc R . .
C37 C 0.31778(7) -0.02704(8) -0.0657(2) 0.0307(7) Uani 1 1 d . . .
H45 H 0.3107 -0.0410 -0.1243 0.037 Uiso 1 1 calc R . .
C36 C 0.33913(7) -0.04101(7) 0.0122(2) 0.0293(7) Uani 1 1 d . . .
H46 H 0.3459 -0.0649 0.0088 0.035 Uiso 1 1 calc R . .
C35 C 0.35060(7) -0.02018(7) 0.0950(2) 0.0247(7) Uani 1 1 d . . .
H47 H 0.3653 -0.0299 0.1483 0.030 Uiso 1 1 calc R . .
C46 C 0.39466(7) 0.12278(7) -0.0907(2) 0.0287(7) Uani 1 1 d . . .
C51 C 0.41130(7) 0.15352(8) -0.0642(2) 0.0335(8) Uani 1 1 d . . .
H49 H 0.4067 0.1640 0.0029 0.040 Uiso 1 1 calc R . .
C50 C 0.43479(7) 0.16965(7) -0.1342(2) 0.0351(7) Uani 1 1 d . . .
H50 H 0.4460 0.1908 -0.1139 0.042 Uiso 1 1 calc R . .
C49 C 0.44184(7) 0.15502(7) -0.2330(2) 0.0298(7) Uani 1 1 d . . .
C48 C 0.42430(8) 0.12453(8) -0.2586(2) 0.0366(8) Uani 1 1 d . . .
H52 H 0.4285 0.1141 -0.3260 0.044 Uiso 1 1 calc R . .
C47 C 0.40119(8) 0.10878(8) -0.1908(2) 0.0363(8) Uani 1 1 d . . .
H53 H 0.3895 0.0880 -0.2124 0.044 Uiso 1 1 calc R . .
C52 C 0.46881(8) 0.17040(8) -0.3091(2) 0.0409(8) Uani 1 1 d . . .
C55 C 0.47861(9) 0.20755(8) -0.2818(3) 0.0639(11) Uani 1 1 d . . .
H55A H 0.4966 0.2158 -0.3314 0.096 Uiso 1 1 calc R . .
H55B H 0.4877 0.2084 -0.2090 0.096 Uiso 1 1 calc R . .
H55C H 0.4579 0.2225 -0.2873 0.096 Uiso 1 1 calc R . .
C53 C 0.50152(9) 0.14731(9) -0.3022(3) 0.0774(13) Uani 1 1 d . . .
H56A H 0.5187 0.1552 -0.3548 0.116 Uiso 1 1 calc R . .
H56B H 0.4951 0.1229 -0.3166 0.116 Uiso 1 1 calc R . .
H56C H 0.5116 0.1491 -0.2307 0.116 Uiso 1 1 calc R . .
C54 C 0.45472(10) 0.16972(9) -0.4224(2) 0.0736(12) Uani 1 1 d . . .
H57A H 0.4334 0.1838 -0.4264 0.110 Uiso 1 1 calc R . .
H57B H 0.4494 0.1455 -0.4428 0.110 Uiso 1 1 calc R . .
H57C H 0.4723 0.1793 -0.4709 0.110 Uiso 1 1 calc R . .

loop_
_atom_site_aniso_label
_atom_site_aniso_U_11
_atom_site_aniso_U_22
_atom_site_aniso_U_33
_atom_site_aniso_U_23
_atom_site_aniso_U_13
_atom_site_aniso_U_12
Ni 0.0214(2) 0.0211(2) 0.02046(17) 0.00017(17) -0.00166(17) 0.00141(18)
P1 0.0248(4) 0.0217(4) 0.0210(4) -0.0014(3) -0.0027(3) 0.0016(3)
P2 0.0221(4) 0.0291(5) 0.0216(4) 0.0040(4) 0.0007(3) 0.0026(4)
P3 0.0203(4) 0.0242(4) 0.0203(4) 0.0009(3) -0.0023(3) 0.0000(3)
S 0.0264(4) 0.0502(5) 0.0314(4) 0.0166(4) -0.0013(4) -0.0019(4)
B1 0.0223(18) 0.0207(18) 0.0208(17) 0.0008(14) -0.0032(15) -0.0018(15)
C2 0.0359(18) 0.0250(17) 0.0236(16) 0.0021(14) 0.0036(14) 0.0032(14)
C3 0.043(2) 0.040(2) 0.0235(16) 0.0091(15) -0.0014(15) 0.0066(17)
C4 0.0331(19) 0.0292(19) 0.049(2) 0.0160(16) -0.0064(16) 0.0024(15)
C5 0.053(2) 0.0184(18) 0.075(3) 0.0000(18) -0.032(2) -0.0025(16)
C6 0.043(2) 0.0266(19) 0.051(2) 0.0018(16) -0.0270(17) 0.0053(16)
C1 0.0181(16) 0.0229(16) 0.0226(16) 0.0011(12) 0.0021(12) 0.0005(13)
C7 0.0245(16) 0.0243(16) 0.0226(15) 0.0035(13) -0.0022(13) 0.0003(13)
C8 0.0160(15) 0.0264(16) 0.0264(16) 0.0009(13) -0.0025(12) -0.0044(13)
C9 0.0286(17) 0.0211(15) 0.0161(14) -0.0001(12) -0.0035(12) -0.0005(13)
C30 0.0298(18) 0.0388(19) 0.0289(17) 0.0007(15) -0.0033(15) 0.0026(15)
C31 0.050(2) 0.044(2) 0.0182(16) -0.0006(15) 0.0035(16) 0.0107(18)
C32 0.035(2) 0.044(2) 0.0307(18) 0.0067(16) 0.0144(16) 0.0083(16)
C33 0.0215(17) 0.0369(19) 0.0294(17) 0.0012(14) 0.0010(14) 0.0042(14)
C22 0.0218(16) 0.0239(17) 0.0242(15) 0.0018(13) 0.0025(13) 0.0000(13)
C23 0.0283(19) 0.0275(18) 0.060(2) 0.0112(16) -0.0048(16) -0.0009(15)
C24 0.024(2) 0.036(2) 0.118(3) 0.015(2) -0.013(2) 0.0006(17)
C25 0.0236(19) 0.041(2) 0.082(3) 0.005(2) 0.0009(18) -0.0109(17)
C26 0.038(2) 0.0298(19) 0.049(2) 0.0079(16) 0.0089(17) -0.0085(16)
C27 0.0286(18) 0.0269(18) 0.0368(18) 0.0052(14) 0.0033(15) 0.0035(14)
C28 0.0199(16) 0.0283(17) 0.0239(16) 0.0017(13) 0.0007(13) 0.0063(14)
C29 0.0306(18) 0.0361(18) 0.0215(17) 0.0037(14) 0.0060(14) 0.0048(15)
C10 0.0318(17) 0.0212(16) 0.0167(15) 0.0007(12) 0.0011(13) 0.0013(14)
C11 0.038(2) 0.0265(18) 0.0294(17) 0.0014(14) -0.0067(15) -0.0032(15)
C12 0.037(2) 0.040(2) 0.0386(19) 0.0038(16) -0.0089(16) -0.0083(17)
C13 0.047(2) 0.0261(19) 0.045(2) -0.0023(16) 0.0086(17) -0.0142(17)
C14 0.047(2) 0.030(2) 0.048(2) 0.0120(16) 0.0089(18) 0.0017(17)
C15 0.0302(18) 0.0271(18) 0.0357(18) 0.0030(15) 0.0009(14) 0.0015(15)
C16 0.0240(16) 0.0227(15) 0.0196(15) -0.0047(13) -0.0015(14) -0.0032(13)
C21 0.0309(18) 0.0285(17) 0.0256(16) 0.0000(14) -0.0001(14) -0.0003(14)
C20 0.0328(19) 0.0370(19) 0.0361(19) -0.0041(16) 0.0034(15) 0.0062(15)
C19 0.040(2) 0.041(2) 0.0291(19) -0.0110(16) 0.0071(15) -0.0023(17)
C18 0.045(2) 0.040(2) 0.0270(17) 0.0011(15) 0.0066(16) -0.0080(17)
C17 0.0331(18) 0.0276(17) 0.0259(16) -0.0015(14) -0.0007(14) -0.0012(15)
C40 0.0164(15) 0.0311(17) 0.0190(15) -0.0077(13) -0.0049(12) -0.0012(13)
C45 0.0274(17) 0.0280(17) 0.0228(16) -0.0019(13) -0.0050(13) 0.0003(14)
C44 0.0272(18) 0.0341(19) 0.0336(18) -0.0100(15) -0.0067(15) 0.0085(15)
C43 0.0235(17) 0.048(2) 0.0337(18) -0.0160(17) 0.0040(15) 0.0017(16)
C42 0.0289(18) 0.044(2) 0.0294(18) 0.0008(15) 0.0026(14) -0.0079(16)
C41 0.0226(17) 0.0330(18) 0.0293(17) 0.0032(14) -0.0032(13) -0.0012(14)
C34 0.0179(15) 0.0264(17) 0.0183(15) 0.0012(12) 0.0013(12) -0.0027(13)
C39 0.0305(18) 0.0276(17) 0.0248(16) 0.0032(14) -0.0024(14) -0.0021(14)
C38 0.0277(17) 0.0343(19) 0.0270(16) 0.0023(15) -0.0056(14) -0.0065(15)
C37 0.0301(18) 0.037(2) 0.0250(17) -0.0086(15) 0.0009(14) -0.0118(15)
C36 0.0321(18) 0.0260(17) 0.0298(17) -0.0054(14) 0.0036(14) -0.0026(14)
C35 0.0218(16) 0.0293(17) 0.0228(16) 0.0030(13) -0.0014(12) -0.0010(14)
C46 0.0237(17) 0.0266(18) 0.0357(18) 0.0128(14) -0.0032(14) 0.0016(14)
C51 0.0337(19) 0.041(2) 0.0254(17) 0.0050(15) 0.0049(15) 0.0058(16)
C50 0.0328(18) 0.0327(18) 0.0398(19) 0.0053(16) 0.0036(16) -0.0015(15)
C49 0.0285(18) 0.0277(18) 0.0333(18) 0.0087(15) 0.0067(14) 0.0076(14)
C48 0.045(2) 0.035(2) 0.0303(18) 0.0009(15) 0.0097(16) 0.0002(17)
C47 0.044(2) 0.0298(19) 0.0355(19) 0.0040(16) -0.0004(16) 0.0025(16)
C52 0.042(2) 0.038(2) 0.043(2) 0.0107(17) 0.0155(17) 0.0055(17)
C55 0.065(3) 0.050(2) 0.077(3) 0.003(2) 0.040(2) -0.016(2)
C53 0.053(3) 0.067(3) 0.112(3) 0.028(2) 0.038(2) 0.014(2)
C54 0.094(3) 0.078(3) 0.049(2) 0.014(2) 0.022(2) -0.023(3)

loop_
_atom_type_symbol
_atom_type_description
_atom_type_scat_dispersion_real
_atom_type_scat_dispersion_imag
_atom_type_scat_source
C C 0.0033 0.0016 'International Tables Vol C Tables 4.2.6.8 and 6.1.1.4'
H H 0.0000 0.0000 'International Tables Vol C Tables 4.2.6.8 and 6.1.1.4'
B B 0.0013 0.0007 'International Tables Vol C Tables 4.2.6.8 and 6.1.1.4'
P P 0.1023 0.0942 'International Tables Vol C Tables 4.2.6.8 and 6.1.1.4'
S S 0.1246 0.1234 'International Tables Vol C Tables 4.2.6.8 and 6.1.1.4'
Ni Ni 0.3393 1.1124 'International Tables Vol C Tables 4.2.6.8 and 6.1.1.4'

loop_
_geom_angle_atom_site_label_1
_geom_angle_atom_site_label_2
_geom_angle_atom_site_label_3
_geom_angle
_geom_angle_site_symmetry_1
_geom_angle_site_symmetry_3
_geom_angle_publ_flag
S Ni P2 109.79(3) . . ?
S Ni P1 151.84(3) . . ?
P2 Ni P1 89.44(3) . . ?
S Ni P3 101.54(3) . . ?
P2 Ni P3 107.87(3) . . ?
P1 Ni P3 91.28(3) . . ?
S Ni B1 150.82(6) . . ?
P2 Ni B1 61.11(5) . . ?
P1 Ni B1 56.69(5) . . ?
P3 Ni B1 60.42(5) . . ?
C7 P1 C10 109.03(12) . . ?
C7 P1 C16 108.57(12) . . ?
C10 P1 C16 101.79(11) . . ?
C7 P1 Ni 113.12(9) . . ?
C10 P1 Ni 113.79(8) . . ?
C16 P1 Ni 109.85(9) . . ?
C22 P2 C8 109.72(12) . . ?
C22 P2 C28 100.91(12) . . ?
C8 P2 C28 105.11(12) . . ?
C22 P2 Ni 120.81(9) . . ?
C8 P2 Ni 102.69(8) . . ?
C28 P2 Ni 116.73(9) . . ?
C40 P3 C9 108.76(12) . . ?
C40 P3 C34 100.81(11) . . ?
C9 P3 C34 105.73(12) . . ?
C40 P3 Ni 122.94(9) . . ?
C9 P3 Ni 107.03(8) . . ?
C34 P3 Ni 110.35(8) . . ?
C46 S Ni 106.70(9) . . ?
C1 B1 C7 111.0(2) . . ?
C1 B1 C8 110.5(2) . . ?
C7 B1 C8 106.7(2) . . ?
C1 B1 C9 105.5(2) . . ?
C7 B1 C9 110.1(2) . . ?
C8 B1 C9 113.1(2) . . ?
C1 B1 Ni 175.30(18) . . ?
C7 B1 Ni 73.72(13) . . ?
C8 B1 Ni 67.62(13) . . ?
C9 B1 Ni 72.00(13) . . ?
C1 C2 C3 122.7(3) . . ?
C1 C2 H1 118.6 . . ?
C3 C2 H1 118.6 . . ?
C4 C3 C2 120.4(3) . . ?
C4 C3 H2 119.8 . . ?
C2 C3 H2 119.8 . . ?
C3 C4 C5 118.6(3) . . ?
C3 C4 H3 120.7 . . ?
C5 C4 H3 120.7 . . ?
C4 C5 C6 120.6(3) . . ?
C4 C5 H4 119.7 . . ?
C6 C5 H4 119.7 . . ?
C5 C6 C1 122.7(3) . . ?
C5 C6 H5 118.6 . . ?
C1 C6 H5 118.6 . . ?
C2 C1 C6 114.9(3) . . ?
C2 C1 B1 124.6(2) . . ?
C6 C1 B1 120.3(2) . . ?
B1 C7 P1 110.97(17) . . ?
B1 C7 H7A 109.4 . . ?
P1 C7 H7A 109.4 . . ?
B1 C7 H7B 109.4 . . ?
P1 C7 H7B 109.4 . . ?
H7A C7 H7B 108.0 . . ?
B1 C8 P2 117.87(18) . . ?
B1 C8 H8A 107.8 . . ?
P2 C8 H8A 107.8 . . ?
B1 C8 H8B 107.8 . . ?
P2 C8 H8B 107.8 . . ?
H8A C8 H8B 107.2 . . ?
B1 C9 P3 117.69(17) . . ?
B1 C9 H9A 107.9 . . ?
P3 C9 H9A 107.9 . . ?
B1 C9 H9B 107.9 . . ?
P3 C9 H9B 107.9 . . ?
H9A C9 H9B 107.2 . . ?
C29 C30 C31 120.3(3) . . ?
C29 C30 H12 119.9 . . ?
C31 C30 H12 119.9 . . ?
C32 C31 C30 119.6(3) . . ?
C32 C31 H13 120.2 . . ?
C30 C31 H13 120.2 . . ?
C31 C32 C33 120.3(3) . . ?
C31 C32 H14 119.8 . . ?
C33 C32 H14 119.8 . . ?
C28 C33 C32 120.4(3) . . ?
C28 C33 H15 119.8 . . ?
C32 C33 H15 119.8 . . ?
C27 C22 C23 117.9(3) . . ?
C27 C22 P2 117.7(2) . . ?
C23 C22 P2 124.1(2) . . ?
C24 C23 C22 120.4(3) . . ?
C24 C23 H17 119.8 . . ?
C22 C23 H17 119.8 . . ?
C25 C24 C23 120.6(3) . . ?
C25 C24 H18 119.7 . . ?
C23 C24 H18 119.7 . . ?
C26 C25 C24 120.1(3) . . ?
C26 C25 H19 120.0 . . ?
C24 C25 H19 120.0 . . ?
C25 C26 C27 119.6(3) . . ?
C25 C26 H20 120.2 . . ?
C27 C26 H20 120.2 . . ?
C26 C27 C22 121.5(3) . . ?
C26 C27 H21 119.3 . . ?
C22 C27 H21 119.3 . . ?
C33 C28 C29 118.8(2) . . ?
C33 C28 P2 123.3(2) . . ?
C29 C28 P2 117.9(2) . . ?
C30 C29 C28 120.5(3) . . ?
C30 C29 H23 119.7 . . ?
C28 C29 H23 119.7 . . ?
C15 C10 C11 118.1(3) . . ?
C15 C10 P1 120.0(2) . . ?
C11 C10 P1 121.9(2) . . ?
C10 C11 C12 121.1(3) . . ?
C10 C11 H25 119.5 . . ?
C12 C11 H25 119.5 . . ?
C13 C12 C11 119.5(3) . . ?
C13 C12 H26 120.3 . . ?
C11 C12 H26 120.3 . . ?
C14 C13 C12 120.1(3) . . ?
C14 C13 H27 120.0 . . ?
C12 C13 H27 120.0 . . ?
C13 C14 C15 120.4(3) . . ?
C13 C14 H28 119.8 . . ?
C15 C14 H28 119.8 . . ?
C14 C15 C10 120.8(3) . . ?
C14 C15 H29 119.6 . . ?
C10 C15 H29 119.6 . . ?
C21 C16 C17 118.7(3) . . ?
C21 C16 P1 118.4(2) . . ?
C17 C16 P1 122.8(2) . . ?
C16 C21 C20 121.3(3) . . ?
C16 C21 H31 119.3 . . ?
C20 C21 H31 119.3 . . ?
C19 C20 C21 119.6(3) . . ?
C19 C20 H32 120.2 . . ?
C21 C20 H32 120.2 . . ?
C20 C19 C18 119.6(3) . . ?
C20 C19 H33 120.2 . . ?
C18 C19 H33 120.2 . . ?
C19 C18 C17 121.3(3) . . ?
C19 C18 H34 119.3 . . ?
C17 C18 H34 119.3 . . ?
C18 C17 C16 119.5(3) . . ?
C18 C17 H35 120.2 . . ?
C16 C17 H35 120.2 . . ?
C41 C40 C45 118.4(2) . . ?
C41 C40 P3 121.5(2) . . ?
C45 C40 P3 120.1(2) . . ?
C44 C45 C40 120.3(3) . . ?
C44 C45 H37 119.8 . . ?
C40 C45 H37 119.8 . . ?
C43 C44 C45 120.1(3) . . ?
C43 C44 H38 119.9 . . ?
C45 C44 H38 119.9 . . ?
C42 C43 C44 120.6(3) . . ?
C42 C43 H39 119.7 . . ?
C44 C43 H39 119.7 . . ?
C43 C42 C41 119.9(3) . . ?
C43 C42 H40 120.1 . . ?
C41 C42 H40 120.1 . . ?
C42 C41 C40 120.7(3) . . ?
C42 C41 H41 119.7 . . ?
C40 C41 H41 119.7 . . ?
C39 C34 C35 117.9(2) . . ?
C39 C34 P3 118.9(2) . . ?
C35 C34 P3 123.1(2) . . ?
C38 C39 C34 120.9(3) . . ?
C38 C39 H43 119.5 . . ?
C34 C39 H43 119.5 . . ?
C37 C38 C39 120.4(3) . . ?
C37 C38 H44 119.8 . . ?
C39 C38 H44 119.8 . . ?
C38 C37 C36 119.9(3) . . ?
C38 C37 H45 120.1 . . ?
C36 C37 H45 120.1 . . ?
C37 C36 C35 119.9(3) . . ?
C37 C36 H46 120.1 . . ?
C35 C36 H46 120.1 . . ?
C36 C35 C34 120.9(3) . . ?
C36 C35 H47 119.5 . . ?
C34 C35 H47 119.5 . . ?
C51 C46 C47 117.7(3) . . ?
C51 C46 S 121.7(2) . . ?
C47 C46 S 120.7(2) . . ?
C46 C51 C50 121.3(3) . . ?
C46 C51 H49 119.3 . . ?
C50 C51 H49 119.3 . . ?
C49 C50 C51 120.6(3) . . ?
C49 C50 H50 119.7 . . ?
C51 C50 H50 119.7 . . ?
C48 C49 C50 117.0(3) . . ?
C48 C49 C52 120.4(3) . . ?
C50 C49 C52 122.5(3) . . ?
C47 C48 C49 122.6(3) . . ?
C47 C48 H52 118.7 . . ?
C49 C48 H52 118.7 . . ?
C48 C47 C46 120.7(3) . . ?
C48 C47 H53 119.6 . . ?
C46 C47 H53 119.6 . . ?
C55 C52 C54 108.4(3) . . ?
C55 C52 C49 112.8(3) . . ?
C54 C52 C49 110.0(3) . . ?
C55 C52 C53 109.1(3) . . ?
C54 C52 C53 109.4(3) . . ?
C49 C52 C53 107.1(2) . . ?
C52 C55 H55A 109.5 . . ?
C52 C55 H55B 109.5 . . ?
H55A C55 H55B 109.5 . . ?
C52 C55 H55C 109.5 . . ?
H55A C55 H55C 109.5 . . ?
H55B C55 H55C 109.5 . . ?
C52 C53 H56A 109.5 . . ?
C52 C53 H56B 109.5 . . ?
H56A C53 H56B 109.5 . . ?
C52 C53 H56C 109.5 . . ?
H56A C53 H56C 109.5 . . ?
H56B C53 H56C 109.5 . . ?
C52 C54 H57A 109.5 . . ?
C52 C54 H57B 109.5 . . ?
H57A C54 H57B 109.5 . . ?
C52 C54 H57C 109.5 . . ?
H57A C54 H57C 109.5 . . ?
H57B C54 H57C 109.5 . . ?

loop_
_geom_bond_atom_site_label_1
_geom_bond_atom_site_label_2
_geom_bond_distance
_geom_bond_site_symmetry_2
_geom_bond_publ_flag
Ni S 2.1188(8) . ?
Ni P2 2.1878(8) . ?
Ni P1 2.1890(8) . ?
Ni P3 2.2439(8) . ?
Ni B1 3.380(3) . ?
P1 C7 1.784(2) . ?
P1 C10 1.826(3) . ?
P1 C16 1.827(3) . ?
P2 C22 1.822(3) . ?
P2 C8 1.835(2) . ?
P2 C28 1.844(3) . ?
P3 C40 1.815(3) . ?
P3 C9 1.819(2) . ?
P3 C34 1.832(3) . ?
S C46 1.768(3) . ?
B1 C1 1.626(4) . ?
B1 C7 1.667(4) . ?
B1 C8 1.678(4) . ?
B1 C9 1.680(4) . ?
C2 C1 1.387(3) . ?
C2 C3 1.393(3) . ?
C2 H1 0.9500 . ?
C3 C4 1.358(4) . ?
C3 H2 0.9500 . ?
C4 C5 1.369(4) . ?
C4 H3 0.9500 . ?
C5 C6 1.384(4) . ?
C5 H4 0.9500 . ?
C6 C1 1.387(3) . ?
C6 H5 0.9500 . ?
C7 H7A 0.9900 . ?
C7 H7B 0.9900 . ?
C8 H8A 0.9900 . ?
C8 H8B 0.9900 . ?
C9 H9A 0.9900 . ?
C9 H9B 0.9900 . ?
C30 C29 1.381(3) . ?
C30 C31 1.383(4) . ?
C30 H12 0.9500 . ?
C31 C32 1.371(4) . ?
C31 H13 0.9500 . ?
C32 C33 1.390(3) . ?
C32 H14 0.9500 . ?
C33 C28 1.385(3) . ?
C33 H15 0.9500 . ?
C22 C27 1.386(3) . ?
C22 C23 1.388(3) . ?
C23 C24 1.377(4) . ?
C23 H17 0.9500 . ?
C24 C25 1.369(4) . ?
C24 H18 0.9500 . ?
C25 C26 1.368(4) . ?
C25 H19 0.9500 . ?
C26 C27 1.377(3) . ?
C26 H20 0.9500 . ?
C27 H21 0.9500 . ?
C28 C29 1.388(3) . ?
C29 H23 0.9500 . ?
C10 C15 1.385(3) . ?
C10 C11 1.387(3) . ?
C11 C12 1.388(4) . ?
C11 H25 0.9500 . ?
C12 C13 1.379(4) . ?
C12 H26 0.9500 . ?
C13 C14 1.366(4) . ?
C13 H27 0.9500 . ?
C14 C15 1.381(4) . ?
C14 H28 0.9500 . ?
C15 H29 0.9500 . ?
C16 C21 1.384(3) . ?
C16 C17 1.393(3) . ?
C21 C20 1.394(3) . ?
C21 H31 0.9500 . ?
C20 C19 1.373(4) . ?
C20 H32 0.9500 . ?
C19 C18 1.379(4) . ?
C19 H33 0.9500 . ?
C18 C17 1.387(3) . ?
C18 H34 0.9500 . ?
C17 H35 0.9500 . ?
C40 C41 1.392(3) . ?
C40 C45 1.404(3) . ?
C45 C44 1.380(3) . ?
C45 H37 0.9500 . ?
C44 C43 1.376(4) . ?
C44 H38 0.9500 . ?
C43 C42 1.373(4) . ?
C43 H39 0.9500 . ?
C42 C41 1.386(3) . ?
C42 H40 0.9500 . ?
C41 H41 0.9500 . ?
C34 C39 1.393(3) . ?
C34 C35 1.393(3) . ?
C39 C38 1.377(3) . ?
C39 H43 0.9500 . ?
C38 C37 1.372(4) . ?
C38 H44 0.9500 . ?
C37 C36 1.382(3) . ?
C37 H45 0.9500 . ?
C36 C35 1.382(3) . ?
C36 H46 0.9500 . ?
C35 H47 0.9500 . ?
C46 C51 1.377(4) . ?
C46 C47 1.390(3) . ?
C51 C50 1.400(3) . ?
C51 H49 0.9500 . ?
C50 C49 1.388(4) . ?
C50 H50 0.9500 . ?
C49 C48 1.383(4) . ?
C49 C52 1.524(4) . ?
C48 C47 1.367(4) . ?
C48 H52 0.9500 . ?
C47 H53 0.9500 . ?
C52 C55 1.508(4) . ?
C52 C54 1.523(4) . ?
C52 C53 1.533(4) . ?
C55 H55A 0.9800 . ?
C55 H55B 0.9800 . ?
C55 H55C 0.9800 . ?
C53 H56A 0.9800 . ?
C53 H56B 0.9800 . ?
C53 H56C 0.9800 . ?
C54 H57A 0.9800 . ?
C54 H57B 0.9800 . ?
C54 H57C 0.9800 . ?
